data_7054486
loop_
_publ_author_name
'Huo, Yanping'
'Lu, Jiguo'
'Lu, Tianhua'
'Fang, Xiaoming'
'Ouyang, Xinhua'
'Zhang, Li'
'Yuan, Guozan'

_publ_section_title
;
 Comparative studies on OLED performances of chloro and fluoro substituted
 Zn(ii) 8-hydroxyquinolinates
;
_journal_issue 1
_journal_name_full 'New J. Chem.'
_journal_page_first 333
_journal_paper_doi 10.1039/C4NJ01085J
_journal_volume 39
_journal_year 2015
_chemical_formula_sum 'C19 H11 F4 N O2'
_chemical_formula_weight 361.29
_chemical_name_systematic
; 
 ? 
;
_space_group_IT_number 14
_symmetry_cell_setting monoclinic
_symmetry_space_group_name_Hall '-P 2yn'
_symmetry_space_group_name_H-M 'P 1 21/n 1'
_atom_sites_solution_hydrogens geom
_atom_sites_solution_primary direct
_atom_sites_solution_secondary difmap
_audit_creation_method SHELXL-97
_cell_angle_alpha 90.00
_cell_angle_beta 98.436(3)
_cell_angle_gamma 90.00
_cell_formula_units_Z 4
_cell_length_a 8.3016(3)
_cell_length_b 12.1040(4)
_cell_length_c 16.4292(5)
_cell_measurement_reflns_used 2895
_cell_measurement_temperature 293(2)
_cell_measurement_theta_max 67.05
_cell_measurement_theta_min 4.55
_cell_volume 1632.99(10)
_computing_cell_refinement 'Bruker FRAMBO'
_computing_data_collection 'Bruker FRAMBO'
_computing_data_reduction 'Bruker SAINT'
_computing_molecular_graphics 'Bruker SHELXTL'
_computing_publication_material 'Bruker SHELXTL'
_computing_structure_refinement 'Bruker SHELXTL'
_computing_structure_solution 'Bruker SHELXTL'
_diffrn_ambient_temperature 293(2)
_diffrn_measured_fraction_theta_full 0.991
_diffrn_measured_fraction_theta_max 0.991
_diffrn_measurement_device_type 'multiwire proportional'
_diffrn_measurement_method 'phi and omega scans'
_diffrn_radiation_monochromator graphite
_diffrn_radiation_source 'fine-focus sealed tube'
_diffrn_radiation_type CuK\a
_diffrn_radiation_wavelength 1.54178
_diffrn_reflns_av_R_equivalents 0.0391
_diffrn_reflns_av_unetI/netI 0.0213
_diffrn_reflns_limit_h_max 8
_diffrn_reflns_limit_h_min -9
_diffrn_reflns_limit_k_max 14
_diffrn_reflns_limit_k_min -14
_diffrn_reflns_limit_l_max 19
_diffrn_reflns_limit_l_min -19
_diffrn_reflns_number 14160
_diffrn_reflns_theta_full 67.05
_diffrn_reflns_theta_max 67.05
_diffrn_reflns_theta_min 4.55
_exptl_absorpt_coefficient_mu 1.099
_exptl_absorpt_correction_T_max 0.8437
_exptl_absorpt_correction_T_min 0.8020
_exptl_absorpt_correction_type multi-scan
_exptl_crystal_colour Yellow
_exptl_crystal_density_diffrn 1.470
_exptl_crystal_density_method 'not measured'
_exptl_crystal_description Block
_exptl_crystal_F_000 736
_exptl_crystal_size_max 0.21
_exptl_crystal_size_mid 0.19
_exptl_crystal_size_min 0.16
_refine_diff_density_max 0.402
_refine_diff_density_min -0.480
_refine_diff_density_rms 0.061
_refine_ls_extinction_method none
_refine_ls_goodness_of_fit_ref 1.131
_refine_ls_hydrogen_treatment constr
_refine_ls_matrix_type full
_refine_ls_number_parameters 212
_refine_ls_number_reflns 2895
_refine_ls_number_restraints 30
_refine_ls_restrained_S_all 1.154
_refine_ls_R_factor_all 0.0817
_refine_ls_R_factor_gt 0.0704
_refine_ls_shift/su_max 0.000
_refine_ls_shift/su_mean 0.000
_refine_ls_structure_factor_coef Fsqd
_refine_ls_weighting_details 'calc w=1/[\s^2^(Fo^2^)+(0.1159P)^2^+0.4540P] where P=(Fo^2^+2Fc^2^)/3'
_refine_ls_weighting_scheme calc
_refine_ls_wR_factor_gt 0.2105
_refine_ls_wR_factor_ref 0.2274
_reflns_number_gt 2291
_reflns_number_total 2895
_reflns_threshold_expression >2sigma(I)
_cod_data_source_file c4nj01085j2.cif
_cod_data_source_block 1
_cod_depositor_comments
;
The following automatic conversions were performed:

'_symmetry_cell_setting' value 'Monoclinic' changed to 'monoclinic'
according to
/usr/data/users/saulius/crontab/automatic-downloads/rss-feeds/RSC/lib/dictionaries/cif_core.dic
dictionary named 'cif_core.dic' version 2.4.2 from 2011-04-26.

Automatic conversion script
Id: cif_fix_values 2827 2014-09-09 07:05:25Z andrius 

 Adding full bibliography for 7054486.cif.
;
_cod_original_cell_volume 1632.99(9)
_cod_original_sg_symbol_H-M P2(1)/n
_cod_database_code 7054486

loop_
_symmetry_equiv_pos_as_xyz
'x, y, z'
'-x+1/2, y+1/2, -z+1/2'
'-x, -y, -z'
'x-1/2, -y-1/2, z-1/2'

loop_
_atom_site_label
_atom_site_type_symbol
_atom_site_fract_x
_atom_site_fract_y
_atom_site_fract_z
_atom_site_U_iso_or_equiv
_atom_site_adp_type
_atom_site_occupancy
_atom_site_symmetry_multiplicity
_atom_site_calc_flag
_atom_site_refinement_flags
F1 F 0.0971(2) 0.63684(19) 0.60812(11) 0.0984(6) Uani 1 1 d .
F2 F -0.0756(3) 0.8211(2) 0.57377(15) 0.1126(7) Uani 1 1 d .
F3 F -0.1290(3) 0.9013(2) 0.41875(16) 0.1149(8) Uani 1 1 d .
F4 F -0.0084(3) 0.7934(2) 0.29708(13) 0.1127(8) Uani 1 1 d U
O1 O 0.4037(3) 0.2590(2) 0.70545(14) 0.0914(7) Uani 1 1 d .
O2 O 0.5842(3) 0.3976(2) 0.71824(15) 0.1080(9) Uani 1 1 d U
C1 C 0.3041(3) 0.4510(3) 0.44137(17) 0.0742(8) Uani 1 1 d .
H1 H 0.2975 0.4730 0.3867 0.089 Uiso 1 1 calc R
C2 C 0.2306(3) 0.5133(2) 0.49097(17) 0.0721(7) Uani 1 1 d .
H2 H 0.2394 0.4905 0.5455 0.087 Uiso 1 1 calc R
N1 N 0.40272(19) 0.32041(13) 0.54773(9) 0.0682(6) Uani 1 1 d G
C3 C 0.3930(2) 0.35199(14) 0.46581(9) 0.0726(7) Uani 1 1 d G
C4 C 0.4713(3) 0.28998(18) 0.41211(8) 0.0879(9) Uani 1 1 d G
H4 H 0.4648 0.3111 0.3573 0.105 Uiso 1 1 calc R
C5 C 0.5593(2) 0.19640(17) 0.44032(13) 0.0934(11) Uani 1 1 d G
H5 H 0.6116 0.1549 0.4044 0.112 Uiso 1 1 calc R
C6 C 0.5690(2) 0.16481(13) 0.52224(14) 0.0832(9) Uani 1 1 d GD
C7 C 0.4907(2) 0.22682(14) 0.57594(9) 0.0730(7) Uani 1 1 d GD
C8 C 0.6598(4) 0.0701(3) 0.5559(3) 0.1066(13) Uani 1 1 d D
H8 H 0.7144 0.0262 0.5224 0.128 Uiso 1 1 calc R
C9 C 0.6656(5) 0.0449(4) 0.6372(4) 0.1180(15) Uani 1 1 d D
H9 H 0.7255 -0.0160 0.6589 0.142 Uiso 1 1 calc R
C10 C 0.5835(5) 0.1086(3) 0.6882(3) 0.1054(12) Uani 1 1 d D
H10 H 0.5871 0.0899 0.7434 0.126 Uiso 1 1 calc R
C11 C 0.4976(4) 0.1987(3) 0.6570(2) 0.0822(8) Uani 1 1 d D
C12 C 0.4523(5) 0.3633(3) 0.72524(19) 0.0923(10) Uani 1 1 d U
C13 C 0.3205(6) 0.4253(4) 0.7566(3) 0.1257(15) Uani 1 1 d U
H13A H 0.3657 0.4885 0.7870 0.189 Uiso 1 1 calc R
H13B H 0.2681 0.3784 0.7918 0.189 Uiso 1 1 calc R
H13C H 0.2422 0.4492 0.7111 0.189 Uiso 1 1 calc R
C14 C 0.1360(2) 0.61542(14) 0.46908(11) 0.0722(7) Uani 1 1 d G
C15 C 0.0735(2) 0.67097(17) 0.53159(8) 0.0765(8) Uani 1 1 d G
C16 C -0.0163(2) 0.76721(17) 0.51414(12) 0.0833(9) Uani 1 1 d G
C17 C -0.0436(2) 0.80791(14) 0.43418(14) 0.0858(9) Uani 1 1 d G
C18 C 0.0190(3) 0.75236(17) 0.37168(10) 0.0853(9) Uani 1 1 d G
C19 C 0.1087(2) 0.65612(16) 0.38913(9) 0.0775(8) Uani 1 1 d G
H19 H 0.1506 0.6190 0.3473 0.093 Uiso 1 1 calc R

loop_
_atom_site_aniso_label
_atom_site_aniso_U_11
_atom_site_aniso_U_22
_atom_site_aniso_U_33
_atom_site_aniso_U_23
_atom_site_aniso_U_13
_atom_site_aniso_U_12
F1 0.1098(14) 0.1231(15) 0.0632(10) 0.0003(10) 0.0156(9) -0.0040(12)
F2 0.1135(15) 0.1272(17) 0.1011(15) -0.0173(12) 0.0290(12) 0.0086(13)
F3 0.1056(15) 0.1122(16) 0.1268(18) 0.0150(13) 0.0173(13) 0.0145(12)
F4 0.1201(16) 0.1349(17) 0.0822(13) 0.0349(12) 0.0117(11) 0.0103(13)
O1 0.0893(14) 0.1118(17) 0.0740(13) 0.0152(12) 0.0149(11) -0.0187(13)
O2 0.1098(18) 0.135(2) 0.0818(15) -0.0203(13) 0.0236(13) -0.0378(16)
C1 0.0751(16) 0.0883(19) 0.0585(14) 0.0024(13) 0.0072(12) -0.0179(14)
C2 0.0719(15) 0.0838(17) 0.0600(14) 0.0036(13) 0.0078(12) -0.0170(13)
N1 0.0668(12) 0.0786(14) 0.0597(12) -0.0037(10) 0.0112(9) -0.0165(10)
C3 0.0684(15) 0.0833(18) 0.0663(16) -0.0094(13) 0.0106(12) -0.0203(13)
C4 0.091(2) 0.107(2) 0.0682(17) -0.0212(16) 0.0213(15) -0.0232(18)
C5 0.080(2) 0.100(2) 0.102(3) -0.037(2) 0.0232(18) -0.0177(18)
C6 0.0654(16) 0.0841(19) 0.099(2) -0.0222(17) 0.0083(14) -0.0161(14)
C7 0.0594(14) 0.0758(17) 0.0821(18) -0.0063(14) 0.0048(12) -0.0157(13)
C8 0.074(2) 0.086(2) 0.156(4) -0.028(2) 0.003(2) -0.0076(17)
C9 0.093(3) 0.089(2) 0.162(5) 0.006(3) -0.014(3) -0.003(2)
C10 0.095(2) 0.099(3) 0.114(3) 0.024(2) -0.008(2) -0.016(2)
C11 0.0743(17) 0.089(2) 0.0804(19) 0.0090(16) 0.0031(14) -0.0165(15)
C12 0.101(2) 0.119(3) 0.0580(16) -0.0042(16) 0.0143(15) -0.021(2)
C13 0.130(3) 0.154(4) 0.100(3) -0.026(3) 0.037(2) -0.011(3)
C14 0.0638(14) 0.0855(18) 0.0663(15) 0.0014(13) 0.0061(12) -0.0203(13)
C15 0.0714(16) 0.095(2) 0.0627(16) 0.0008(14) 0.0099(12) -0.0181(15)
C16 0.0708(17) 0.096(2) 0.085(2) -0.0107(16) 0.0164(14) -0.0141(16)
C17 0.0689(17) 0.090(2) 0.097(2) 0.0076(17) 0.0086(15) -0.0058(15)
C18 0.0760(18) 0.101(2) 0.0784(19) 0.0109(17) 0.0083(14) -0.0146(16)
C19 0.0753(17) 0.090(2) 0.0671(16) 0.0046(14) 0.0107(13) -0.0128(15)

loop_
_atom_type_symbol
_atom_type_description
_atom_type_scat_dispersion_real
_atom_type_scat_dispersion_imag
_atom_type_scat_source
C C 0.0181 0.0091 'International Tables Vol C Tables 4.2.6.8 and 6.1.1.4'
H H 0.0000 0.0000 'International Tables Vol C Tables 4.2.6.8 and 6.1.1.4'
N N 0.0311 0.0180 'International Tables Vol C Tables 4.2.6.8 and 6.1.1.4'
O O 0.0492 0.0322 'International Tables Vol C Tables 4.2.6.8 and 6.1.1.4'
F F 0.0727 0.0534 'International Tables Vol C Tables 4.2.6.8 and 6.1.1.4'

loop_
_geom_angle_atom_site_label_1
_geom_angle_atom_site_label_2
_geom_angle_atom_site_label_3
_geom_angle
C12 O1 C11 117.0(3)
C2 C1 C3 124.7(2)
C2 C1 H1 117.7
C3 C1 H1 117.7
C1 C2 C14 127.0(3)
C1 C2 H2 116.5
C14 C2 H2 116.5
C3 N1 C7 120.0
N1 C3 C4 120.0
N1 C3 C1 117.09(16)
C4 C3 C1 122.89(16)
C3 C4 C5 120.0
C3 C4 H4 120.0
C5 C4 H4 120.0
C6 C5 C4 120.0
C6 C5 H5 120.0
C4 C5 H5 120.0
C5 C6 C7 120.0
C5 C6 C8 123.0(2)
C7 C6 C8 117.0(2)
C11 C7 C6 121.81(19)
C11 C7 N1 118.19(19)
C6 C7 N1 120.0
C9 C8 C6 119.7(4)
C9 C8 H8 120.1
C6 C8 H8 120.1
C8 C9 C10 121.1(4)
C8 C9 H9 119.5
C10 C9 H9 119.5
C11 C10 C9 119.6(4)
C11 C10 H10 120.2
C9 C10 H10 120.2
C10 C11 C7 120.7(3)
C10 C11 O1 120.6(3)
C7 C11 O1 118.5(3)
O2 C12 O1 123.2(4)
O2 C12 C13 126.4(4)
O1 C12 C13 110.3(3)
C12 C13 H13A 109.5
C12 C13 H13B 109.5
H13A C13 H13B 109.5
C12 C13 H13C 109.5
H13A C13 H13C 109.5
H13B C13 H13C 109.5
C15 C14 C19 120.0
C15 C14 C2 117.82(16)
C19 C14 C2 122.18(16)
F1 C15 C14 122.47(17)
F1 C15 C16 117.52(17)
C14 C15 C16 120.0
F2 C16 C17 119.69(18)
F2 C16 C15 120.31(18)
C17 C16 C15 120.0
F3 C17 C16 119.11(18)
F3 C17 C18 120.88(18)
C16 C17 C18 120.0
F4 C18 C19 121.64(18)
F4 C18 C17 118.36(18)
C19 C18 C17 120.0
C18 C19 C14 120.0
C18 C19 H19 120.0
C14 C19 H19 120.0

loop_
_geom_bond_atom_site_label_1
_geom_bond_atom_site_label_2
_geom_bond_distance
F1 C15 1.311(2)
F2 C16 1.331(3)
F3 C17 1.339(3)
F4 C18 1.311(2)
O1 C12 1.350(4)
O1 C11 1.399(4)
O2 C12 1.192(4)
C1 C2 1.323(4)
C1 C3 1.434(3)
C1 H1 0.9300
C2 C14 1.480(3)
C2 H2 0.9300
N1 C3 1.3900
N1 C7 1.3900
C3 C4 1.3900
C4 C5 1.3900
C4 H4 0.9300
C5 C6 1.3900
C5 H5 0.9300
C6 C7 1.3900
C6 C8 1.438(4)
C7 C11 1.367(3)
C8 C9 1.365(6)
C8 H8 0.9300
C9 C10 1.389(6)
C9 H9 0.9300
C10 C11 1.361(5)
C10 H10 0.9300
C12 C13 1.480(6)
C13 H13A 0.9600
C13 H13B 0.9600
C13 H13C 0.9600
C14 C15 1.3900
C14 C19 1.3900
C15 C16 1.3900
C16 C17 1.3900
C17 C18 1.3900
C18 C19 1.3900
C19 H19 0.9300
